data_7704473
loop_
_publ_author_name
'Egalahewa, Sathsara'
'Aprile, Antonino'
'Dutton, Jason L.'

_publ_section_title
;
 Reactions of PhIX<sub>2</sub> I(iii) oxidants with heavy triphenyl
 pnictines.
;
_journal_issue 22
_journal_name_full 'Dalton transactions (Cambridge, England : 2003)'
_journal_page_first 7507
_journal_page_last 7513
_journal_paper_doi 10.1039/d0dt00777c
_journal_volume 49
_journal_year 2020
_chemical_formula_sum 'C22 H21 As N0 O4'
_chemical_formula_weight 424.31
_space_group_IT_number 4
_space_group_name_Hall 'P 2yb'
_space_group_name_H-M_alt 'P 1 21 1'
_symmetry_cell_setting monoclinic
_symmetry_space_group_name_H-M 'P 1 21 1'
_atom_sites_solution_hydrogens geom
_atom_sites_solution_primary direct
_atom_sites_solution_secondary difmap
_audit_creation_method SHELXL-97
_audit_update_record
;
2020-02-24 deposited with the CCDC.	2020-05-20 downloaded from the CCDC.
;
_cell_angle_alpha 90.00
_cell_angle_beta 95.333(5)
_cell_angle_gamma 90.00
_cell_formula_units_Z 2
_cell_length_a 9.5348(4)
_cell_length_b 8.6886(3)
_cell_length_c 11.8188(8)
_cell_measurement_reflns_used 2924
_cell_measurement_temperature 150(2)
_cell_measurement_theta_max 26.9850
_cell_measurement_theta_min 2.8630
_cell_volume 974.88(8)
_computing_cell_refinement 'CrysAlisPro, Agilent Technologies'
_computing_data_collection 'CrysAlisPro, Agilent Technologies'
_computing_data_reduction 'CrysAlisPro, Agilent Technologies'
_computing_molecular_graphics SHELXP
_computing_publication_material SHELXP
_computing_structure_refinement 'SHELXL-97 (Sheldrick, 2008)'
_computing_structure_solution 'SHELXS-97 (Sheldrick, 2008)'
_diffrn_ambient_temperature 150(2)
_diffrn_measured_fraction_theta_full 0.809
_diffrn_measured_fraction_theta_max 0.809
_diffrn_measurement_device_type 'Xcalibur, Atlas, Gemini'
_diffrn_measurement_method '\w scans'
_diffrn_radiation_monochromator graphite
_diffrn_radiation_source 'fine-focus sealed tube'
_diffrn_radiation_type MoK\a
_diffrn_radiation_wavelength 0.71073
_diffrn_reflns_av_R_equivalents 0.0280
_diffrn_reflns_av_sigmaI/netI 0.0524
_diffrn_reflns_limit_h_max 11
_diffrn_reflns_limit_h_min -9
_diffrn_reflns_limit_k_max 9
_diffrn_reflns_limit_k_min -10
_diffrn_reflns_limit_l_max 13
_diffrn_reflns_limit_l_min -9
_diffrn_reflns_number 4024
_diffrn_reflns_theta_full 25.03
_diffrn_reflns_theta_max 25.03
_diffrn_reflns_theta_min 2.63
_exptl_absorpt_coefficient_mu 1.768
_exptl_absorpt_correction_T_max 0.6663
_exptl_absorpt_correction_T_min 0.6016
_exptl_absorpt_correction_type multi-scan
_exptl_absorpt_process_details 'CrysAlisPro, Agilent Technologies'
_exptl_crystal_colour colorless
_exptl_crystal_density_diffrn 1.445
_exptl_crystal_density_method 'not measured'
_exptl_crystal_description block
_exptl_crystal_F_000 436
_exptl_crystal_size_max 0.32
_exptl_crystal_size_mid 0.25
_exptl_crystal_size_min 0.25
_refine_diff_density_max 0.369
_refine_diff_density_min -0.315
_refine_diff_density_rms 0.062
_refine_ls_abs_structure_details 'Flack H D (1983), Acta Cryst. A39, 876-881'
_refine_ls_abs_structure_Flack 0.114(12)
_refine_ls_extinction_coef 0.0006(9)
_refine_ls_extinction_expression Fc^*^=kFc[1+0.001xFc^2^\l^3^/sin(2\q)]^-1/4^
_refine_ls_extinction_method SHELXL
_refine_ls_goodness_of_fit_ref 1.036
_refine_ls_hydrogen_treatment constr
_refine_ls_matrix_type full
_refine_ls_number_parameters 247
_refine_ls_number_reflns 2243
_refine_ls_number_restraints 1
_refine_ls_restrained_S_all 1.035
_refine_ls_R_factor_all 0.0372
_refine_ls_R_factor_gt 0.0321
_refine_ls_shift/su_max 0.000
_refine_ls_shift/su_mean 0.000
_refine_ls_structure_factor_coef Fsqd
_refine_ls_weighting_details 'calc w=1/[\s^2^(Fo^2^)+(0.0304P)^2^+0.0000P] where P=(Fo^2^+2Fc^2^)/3'
_refine_ls_weighting_scheme calc
_refine_ls_wR_factor_gt 0.0636
_refine_ls_wR_factor_ref 0.0651
_reflns_number_gt 2056
_reflns_number_total 2243
_reflns_threshold_expression >2sigma(I)
_cod_data_source_file d0dt00777c2.cif
_cod_data_source_block 9
_cod_depositor_comments 'Adding full bibliography for 7704471--7704473.cif.'
_cod_original_cell_volume 974.88(9)
_cod_original_sg_symbol_H-M P2(1)
_cod_database_code 7704473

loop_
_symmetry_equiv_pos_as_xyz
'x, y, z'
'-x, y+1/2, -z'

loop_
_atom_site_label
_atom_site_type_symbol
_atom_site_fract_x
_atom_site_fract_y
_atom_site_fract_z
_atom_site_U_iso_or_equiv
_atom_site_adp_type
_atom_site_occupancy
_atom_site_symmetry_multiplicity
_atom_site_calc_flag
_atom_site_refinement_flags
_atom_site_disorder_assembly
_atom_site_disorder_group
As1 As -0.84084(4) -0.46771(6) -0.24151(4) 0.01516(16) Uani 1 1 d . . .
O2 O -0.8448(3) -0.6896(4) -0.2136(3) 0.0172(9) Uani 1 1 d . . .
O3 O -0.8426(3) -0.2476(4) -0.2802(3) 0.0180(8) Uani 1 1 d . . .
C41 C -1.0424(4) -0.4546(8) -0.2539(4) 0.0165(11) Uani 1 1 d . . .
C7 C -0.7704(5) -0.4743(9) -0.5838(4) 0.0325(12) Uani 1 1 d . . .
H7 H -0.8085 -0.4245 -0.6514 0.039 Uiso 1 1 calc R . .
C40 C -0.7272(4) -0.4346(5) -0.0996(4) 0.0138(12) Uani 1 1 d . . .
C9 C -0.8228(5) -0.4413(6) -0.4820(4) 0.0234(13) Uani 1 1 d . . .
H9 H -0.8964 -0.3682 -0.4787 0.028 Uiso 1 1 calc R . .
C15 C -1.3334(5) -0.4481(8) -0.2716(4) 0.0281(14) Uani 1 1 d . . .
H15 H -1.4334 -0.4454 -0.2783 0.034 Uiso 1 1 calc R . .
C17 C -1.1175(5) -0.5587(5) -0.3234(4) 0.0215(12) Uani 1 1 d . . .
H17 H -1.0697 -0.6330 -0.3646 0.026 Uiso 1 1 calc R . .
C21 C -0.6604(5) -0.6248(5) -0.3894(4) 0.0204(12) Uani 1 1 d . . .
H21 H -0.6233 -0.6780 -0.3231 0.025 Uiso 1 1 calc R . .
C24 C -1.2635(5) -0.5540(6) -0.3327(4) 0.0296(14) Uani 1 1 d . . .
H24 H -1.3159 -0.6244 -0.3815 0.036 Uiso 1 1 calc R . .
C25 C -0.6631(6) -0.5791(6) -0.5881(5) 0.0302(14) Uani 1 1 d . . .
H25 H -0.6259 -0.5993 -0.6584 0.036 Uiso 1 1 calc R . .
C27 C -0.6091(5) -0.6546(6) -0.4923(5) 0.0261(13) Uani 1 1 d . . .
H27 H -0.5359 -0.7280 -0.4967 0.031 Uiso 1 1 calc R . .
C30 C -1.2578(5) -0.3471(6) -0.2013(5) 0.0282(14) Uani 1 1 d . . .
H30 H -1.3058 -0.2759 -0.1578 0.034 Uiso 1 1 calc R . .
C1 C -0.7664(5) -0.5169(5) -0.3830(4) 0.0171(12) Uani 1 1 d . . .
C0AA C -1.1111(5) -0.3474(5) -0.1928(4) 0.0223(13) Uani 1 1 d . . .
H0AA H -1.0591 -0.2749 -0.1457 0.027 Uiso 1 1 calc R . .
O0AA O -0.6078(4) -0.2351(4) -0.2789(3) 0.0300(9) Uani 1 1 d . . .
C4 C -0.7236(6) -0.1789(5) -0.3015(4) 0.0220(12) Uani 1 1 d . . .
C5 C -0.7460(6) -0.0248(5) -0.3586(5) 0.0306(14) Uani 1 1 d . . .
H5A H -0.8371 -0.0243 -0.4044 0.046 Uiso 1 1 calc R . .
H5B H -0.6705 -0.0059 -0.4077 0.046 Uiso 1 1 calc R . .
H5C H -0.7449 0.0561 -0.3007 0.046 Uiso 1 1 calc R . .
C8 C -0.7615(5) -0.3140(5) -0.0319(4) 0.0232(13) Uani 1 1 d . . .
H8 H -0.8327 -0.2425 -0.0580 0.028 Uiso 1 1 calc R . .
C3 C -0.6223(5) -0.5361(5) -0.0621(4) 0.0230(12) Uani 1 1 d . . .
H3 H -0.5999 -0.6192 -0.1094 0.028 Uiso 1 1 calc R . .
C2AA C -0.5858(6) -0.4015(7) 0.1112(5) 0.0360(16) Uani 1 1 d . . .
H2AA H -0.5379 -0.3905 0.1849 0.043 Uiso 1 1 calc R . .
C1AA C -0.5493(6) -0.5188(6) 0.0434(5) 0.0332(16) Uani 1 1 d . . .
H1AA H -0.4751 -0.5872 0.0683 0.040 Uiso 1 1 calc R . .
C3AA C -0.6897(6) -0.2990(6) 0.0758(5) 0.0302(14) Uani 1 1 d . . .
H3AA H -0.7128 -0.2177 0.1245 0.036 Uiso 1 1 calc R . .
O1 O -0.9542(3) -0.6546(4) -0.0555(3) 0.0237(8) Uani 1 1 d . . .
C2 C -0.9052(5) -0.7392(6) -0.1234(5) 0.0210(13) Uani 1 1 d . . .
C4AA C -0.9026(7) -0.9113(6) -0.1114(5) 0.0396(16) Uani 1 1 d . . .
H4AA H -0.9378 -0.9587 -0.1837 0.059 Uiso 1 1 calc R . .
H4AB H -0.9624 -0.9421 -0.0522 0.059 Uiso 1 1 calc R . .
H4AC H -0.8057 -0.9456 -0.0903 0.059 Uiso 1 1 calc R . .

loop_
_atom_site_aniso_label
_atom_site_aniso_U_11
_atom_site_aniso_U_22
_atom_site_aniso_U_33
_atom_site_aniso_U_23
_atom_site_aniso_U_13
_atom_site_aniso_U_12
As1 0.0179(2) 0.0120(2) 0.0161(3) -0.0005(3) 0.00463(17) 0.0002(3)
O2 0.026(2) 0.0136(18) 0.014(2) 0.0026(19) 0.0097(17) -0.0011(15)
O3 0.027(2) 0.0109(18) 0.016(2) 0.004(2) 0.0060(16) 0.0018(15)
C41 0.021(2) 0.014(3) 0.015(3) 0.011(3) 0.0053(18) 0.001(3)
C7 0.052(3) 0.031(3) 0.015(3) 0.008(4) 0.011(2) -0.004(5)
C40 0.019(2) 0.014(3) 0.010(3) 0.005(2) 0.0056(19) -0.001(2)
C9 0.037(3) 0.012(4) 0.022(3) 0.001(3) 0.006(2) 0.001(2)
C15 0.024(2) 0.030(4) 0.031(3) 0.004(4) 0.003(2) -0.005(3)
C17 0.027(3) 0.019(3) 0.020(3) -0.006(3) 0.008(2) -0.001(2)
C21 0.019(3) 0.019(3) 0.025(3) -0.002(3) 0.006(2) -0.002(2)
C24 0.029(3) 0.033(3) 0.026(4) 0.006(3) -0.002(3) -0.007(3)
C25 0.042(3) 0.030(3) 0.022(4) -0.011(3) 0.020(3) -0.008(3)
C27 0.023(3) 0.022(3) 0.035(4) -0.002(3) 0.012(3) 0.000(2)
C30 0.024(3) 0.027(3) 0.034(4) 0.004(3) 0.009(3) 0.008(3)
C1 0.022(3) 0.013(3) 0.017(3) -0.006(2) 0.003(2) -0.0058(19)
C0AA 0.026(3) 0.018(3) 0.024(4) -0.004(3) 0.009(2) 0.003(2)
O0AA 0.025(2) 0.030(2) 0.036(2) 0.0035(18) 0.0093(17) -0.0056(17)
C4 0.035(3) 0.016(3) 0.017(3) 0.001(3) 0.012(3) -0.003(3)
C5 0.050(3) 0.015(2) 0.030(4) 0.006(2) 0.020(3) -0.002(2)
C8 0.026(3) 0.019(3) 0.024(4) -0.003(3) 0.001(2) 0.001(2)
C3 0.022(3) 0.025(3) 0.023(3) -0.005(3) 0.003(2) -0.003(2)
C2AA 0.036(4) 0.042(3) 0.028(4) 0.010(3) -0.003(3) -0.013(3)
C1AA 0.027(3) 0.039(4) 0.033(4) 0.001(3) -0.004(3) 0.002(2)
C3AA 0.043(4) 0.027(3) 0.021(4) -0.009(3) 0.007(3) -0.008(3)
O1 0.032(2) 0.0182(18) 0.023(2) 0.0001(17) 0.0145(17) 0.0021(16)
C2 0.024(3) 0.017(3) 0.024(4) 0.003(3) 0.009(3) -0.001(2)
C4AA 0.067(4) 0.018(3) 0.038(4) 0.003(3) 0.027(3) -0.004(3)

loop_
_atom_type_symbol
_atom_type_description
_atom_type_scat_dispersion_real
_atom_type_scat_dispersion_imag
_atom_type_scat_source
C C 0.0033 0.0016 'International Tables Vol C Tables 4.2.6.8 and 6.1.1.4'
H H 0.0000 0.0000 'International Tables Vol C Tables 4.2.6.8 and 6.1.1.4'
N N 0.0061 0.0033 'International Tables Vol C Tables 4.2.6.8 and 6.1.1.4'
O O 0.0106 0.0060 'International Tables Vol C Tables 4.2.6.8 and 6.1.1.4'
As As 0.0499 2.0058 'International Tables Vol C Tables 4.2.6.8 and 6.1.1.4'

loop_
_geom_angle_atom_site_label_1
_geom_angle_atom_site_label_2
_geom_angle_atom_site_label_3
_geom_angle
_geom_angle_site_symmetry_1
_geom_angle_site_symmetry_3
_geom_angle_publ_flag
C41 As1 C1 113.28(19) . . ?
C41 As1 C40 122.31(19) . . ?
C1 As1 C40 124.41(18) . . ?
C41 As1 O2 92.1(2) . . ?
C1 As1 O2 86.68(16) . . ?
C40 As1 O2 91.07(15) . . ?
C41 As1 O3 86.4(2) . . ?
C1 As1 O3 90.55(16) . . ?
C40 As1 O3 92.81(16) . . ?
O2 As1 O3 176.06(17) . . ?
C2 O2 As1 118.1(3) . . ?
C4 O3 As1 119.5(3) . . ?
C17 C41 C0AA 120.7(4) . . ?
C17 C41 As1 117.9(4) . . ?
C0AA C41 As1 121.4(4) . . ?
C25 C7 C9 120.1(5) . . ?
C8 C40 C3 120.4(4) . . ?
C8 C40 As1 118.3(3) . . ?
C3 C40 As1 121.1(3) . . ?
C7 C9 C1 119.3(5) . . ?
C30 C15 C24 119.6(5) . . ?
C41 C17 C24 119.3(4) . . ?
C27 C21 C1 119.8(5) . . ?
C15 C24 C17 120.6(5) . . ?
C27 C25 C7 120.8(5) . . ?
C25 C27 C21 120.3(5) . . ?
C15 C30 C0AA 120.8(5) . . ?
C21 C1 C9 119.7(4) . . ?
C21 C1 As1 121.8(4) . . ?
C9 C1 As1 118.5(3) . . ?
C41 C0AA C30 119.0(5) . . ?
O0AA C4 O3 123.7(4) . . ?
O0AA C4 C5 122.9(5) . . ?
O3 C4 C5 113.4(4) . . ?
C40 C8 C3AA 118.6(5) . . ?
C40 C3 C1AA 120.8(5) . . ?
C1AA C2AA C3AA 121.6(6) . . ?
C2AA C1AA C3 118.6(5) . . ?
C2AA C3AA C8 119.9(5) . . ?
O1 C2 O2 123.8(5) . . ?
O1 C2 C4AA 123.0(5) . . ?
O2 C2 C4AA 113.2(4) . . ?

loop_
_geom_bond_atom_site_label_1
_geom_bond_atom_site_label_2
_geom_bond_distance
_geom_bond_site_symmetry_2
_geom_bond_publ_flag
As1 C41 1.918(4) . ?
As1 C1 1.924(5) . ?
As1 C40 1.932(4) . ?
As1 O2 1.957(4) . ?
As1 O3 1.966(3) . ?
O2 C2 1.330(6) . ?
O3 C4 1.327(5) . ?
C41 C17 1.377(7) . ?
C41 C0AA 1.380(7) . ?
C7 C25 1.374(8) . ?
C7 C9 1.375(6) . ?
C40 C8 1.376(6) . ?
C40 C3 1.376(6) . ?
C9 C1 1.405(6) . ?
C15 C30 1.367(8) . ?
C15 C24 1.379(7) . ?
C17 C24 1.388(7) . ?
C21 C27 1.376(6) . ?
C21 C1 1.386(6) . ?
C25 C27 1.367(7) . ?
C30 C0AA 1.393(7) . ?
O0AA C4 1.214(6) . ?
C4 C5 1.506(6) . ?
C8 C3AA 1.394(7) . ?
C3 C1AA 1.378(7) . ?
C2AA C1AA 1.362(7) . ?
C2AA C3AA 1.368(8) . ?
O1 C2 1.213(5) . ?
C2 C4AA 1.503(6) . ?

loop_
_geom_torsion_atom_site_label_1
_geom_torsion_atom_site_label_2
_geom_torsion_atom_site_label_3
_geom_torsion_atom_site_label_4
_geom_torsion
_geom_torsion_site_symmetry_1
_geom_torsion_site_symmetry_2
_geom_torsion_site_symmetry_3
_geom_torsion_site_symmetry_4
_geom_torsion_publ_flag
C41 As1 O2 C2 -59.8(3) . . . . ?
C1 As1 O2 C2 -173.0(3) . . . . ?
C40 As1 O2 C2 62.5(3) . . . . ?
O3 As1 O2 C2 -128(2) . . . . ?
C41 As1 O3 C4 -171.3(4) . . . . ?
C1 As1 O3 C4 -58.0(4) . . . . ?
C40 As1 O3 C4 66.5(4) . . . . ?
O2 As1 O3 C4 -103(2) . . . . ?
C1 As1 C41 C17 38.4(5) . . . . ?
C40 As1 C41 C17 -141.5(4) . . . . ?
O2 As1 C41 C17 -48.9(4) . . . . ?
O3 As1 C41 C17 127.5(4) . . . . ?
C1 As1 C41 C0AA -143.4(4) . . . . ?
C40 As1 C41 C0AA 36.7(5) . . . . ?
O2 As1 C41 C0AA 129.3(4) . . . . ?
O3 As1 C41 C0AA -54.3(4) . . . . ?
C41 As1 C40 C8 -42.9(5) . . . . ?
C1 As1 C40 C8 137.2(3) . . . . ?
O2 As1 C40 C8 -136.1(3) . . . . ?
O3 As1 C40 C8 44.6(4) . . . . ?
C41 As1 C40 C3 131.6(4) . . . . ?
C1 As1 C40 C3 -48.3(4) . . . . ?
O2 As1 C40 C3 38.4(4) . . . . ?
O3 As1 C40 C3 -140.9(4) . . . . ?
C25 C7 C9 C1 -0.6(8) . . . . ?
C0AA C41 C17 C24 0.7(8) . . . . ?
As1 C41 C17 C24 178.9(4) . . . . ?
C30 C15 C24 C17 0.0(8) . . . . ?
C41 C17 C24 C15 -1.1(8) . . . . ?
C9 C7 C25 C27 1.6(9) . . . . ?
C7 C25 C27 C21 -1.0(8) . . . . ?
C1 C21 C27 C25 -0.5(7) . . . . ?
C24 C15 C30 C0AA 1.6(8) . . . . ?
C27 C21 C1 C9 1.4(6) . . . . ?
C27 C21 C1 As1 -179.1(3) . . . . ?
C7 C9 C1 C21 -0.9(7) . . . . ?
C7 C9 C1 As1 179.6(4) . . . . ?
C41 As1 C1 C21 -135.7(4) . . . . ?
C40 As1 C1 C21 44.2(4) . . . . ?
O2 As1 C1 C21 -44.8(3) . . . . ?
O3 As1 C1 C21 138.0(4) . . . . ?
C41 As1 C1 C9 43.8(4) . . . . ?
C40 As1 C1 C9 -136.4(3) . . . . ?
O2 As1 C1 C9 134.6(4) . . . . ?
O3 As1 C1 C9 -42.6(3) . . . . ?
C17 C41 C0AA C30 0.8(8) . . . . ?
As1 C41 C0AA C30 -177.3(4) . . . . ?
C15 C30 C0AA C41 -2.0(8) . . . . ?
As1 O3 C4 O0AA -13.9(7) . . . . ?
As1 O3 C4 C5 165.0(3) . . . . ?
C3 C40 C8 C3AA -1.2(7) . . . . ?
As1 C40 C8 C3AA 173.3(4) . . . . ?
C8 C40 C3 C1AA -0.3(7) . . . . ?
As1 C40 C3 C1AA -174.7(4) . . . . ?
C3AA C2AA C1AA C3 -1.9(8) . . . . ?
C40 C3 C1AA C2AA 1.8(7) . . . . ?
C1AA C2AA C3AA C8 0.4(8) . . . . ?
C40 C8 C3AA C2AA 1.1(7) . . . . ?
As1 O2 C2 O1 -2.4(6) . . . . ?
As1 O2 C2 C4AA 179.6(3) . . . . ?
